data_7039239
loop_
_publ_author_name
'Tsantis, Sokratis T.'
'Zagoraiou, Eirini'
'Savvidou, Aikaterini'
'Raptopoulou, Catherine P.'
'Psycharis, Vassilis'
'Szyrwiel, Lukasz'
'Ho\/ly\'nska, Ma\/lgorzata'
'Perlepes, Spyros P.'

_publ_section_title
;
 Binding of oxime group to uranyl ion.
;
_journal_issue 22
_journal_name_full 'Dalton transactions (Cambridge, England : 2003)'
_journal_page_first 9307
_journal_page_last 9319
_journal_paper_doi 10.1039/c6dt01293k
_journal_volume 45
_journal_year 2016
_chemical_formula_moiety 'C26 H26 N4 O6 U'
_chemical_formula_sum 'C26 H26 N4 O6 U'
_chemical_formula_weight 728.54
_space_group_crystal_system monoclinic
_space_group_IT_number 14
_space_group_name_Hall '-P 2yn'
_space_group_name_H-M_alt 'P 1 21/n 1'
_symmetry_space_group_name_Hall '-P 2yn'
_symmetry_space_group_name_H-M 'P 1 21/n 1'
_atom_sites_solution_hydrogens geom
_audit_creation_method SHELXL-2014/7
_audit_update_record
;
2016-04-22 deposited with the CCDC.
2016-05-10 downloaded from the CCDC.
;
_cell_angle_alpha 90
_cell_angle_beta 91.73(3)
_cell_angle_gamma 90
_cell_formula_units_Z 2
_cell_length_a 9.544(3)
_cell_length_b 8.859(3)
_cell_length_c 15.195(4)
_cell_measurement_reflns_used 12183
_cell_measurement_temperature 100(2)
_cell_measurement_theta_max 27.24
_cell_measurement_theta_min 2.44
_cell_volume 1284.2(7)
_computing_molecular_graphics 'Diamond 3.0'
_computing_publication_material 'SHELXL-2014/7 (Sheldrick, 2014)'
_computing_structure_refinement 'SHELXL-2014/7 (Sheldrick, 2014)'
_diffrn_ambient_temperature 100(2)
_diffrn_measured_fraction_theta_full 0.999
_diffrn_measured_fraction_theta_max 0.989
_diffrn_measurement_device_type IPDS2t
_diffrn_measurement_method \w
_diffrn_radiation_type MoK\a
_diffrn_radiation_wavelength 0.71073
_diffrn_reflns_av_R_equivalents 0.0668
_diffrn_reflns_av_unetI/netI 0.0430
_diffrn_reflns_Laue_measured_fraction_full 0.999
_diffrn_reflns_Laue_measured_fraction_max 0.989
_diffrn_reflns_limit_h_max 10
_diffrn_reflns_limit_h_min -12
_diffrn_reflns_limit_k_max 11
_diffrn_reflns_limit_k_min -11
_diffrn_reflns_limit_l_max 19
_diffrn_reflns_limit_l_min -19
_diffrn_reflns_number 13554
_diffrn_reflns_point_group_measured_fraction_full 0.999
_diffrn_reflns_point_group_measured_fraction_max 0.989
_diffrn_reflns_theta_full 25.000
_diffrn_reflns_theta_max 26.754
_diffrn_reflns_theta_min 2.487
_exptl_absorpt_coefficient_mu 6.368
_exptl_absorpt_correction_T_max 0.792
_exptl_absorpt_correction_T_min 0.688
_exptl_absorpt_correction_type numerical
_exptl_absorpt_process_details 'Stoe, X-area ver. 1.54'
_exptl_crystal_colour yellow
_exptl_crystal_density_diffrn 1.884
_exptl_crystal_description block
_exptl_crystal_F_000 700
_exptl_crystal_size_max 0.07
_exptl_crystal_size_mid 0.05
_exptl_crystal_size_min 0.05
_refine_diff_density_max 0.622
_refine_diff_density_min -1.784
_refine_diff_density_rms 0.126
_refine_ls_extinction_method none
_refine_ls_goodness_of_fit_ref 1.000
_refine_ls_hydrogen_treatment constr
_refine_ls_matrix_type full
_refine_ls_number_parameters 170
_refine_ls_number_reflns 2714
_refine_ls_number_restraints 0
_refine_ls_restrained_S_all 1.000
_refine_ls_R_factor_all 0.0569
_refine_ls_R_factor_gt 0.0323
_refine_ls_shift/su_max 0.001
_refine_ls_shift/su_mean 0.000
_refine_ls_structure_factor_coef Fsqd
_refine_ls_weighting_details 'w=1/[\s^2^(Fo^2^)+(0.0450P)^2^] where P=(Fo^2^+2Fc^2^)/3'
_refine_ls_weighting_scheme calc
_refine_ls_wR_factor_gt 0.0679
_refine_ls_wR_factor_ref 0.0774
_reflns_Friedel_coverage 0.000
_reflns_number_gt 1955
_reflns_number_total 2714
_reflns_threshold_expression 'I > 2\s(I)'
_cod_data_source_file c6dt01293k2.cif
_cod_data_source_block mh93ab
_cod_depositor_comments 'Adding full bibliography for 7039239--7039242.cif.'
_cod_database_code 7039239
_shelx_shelxl_version_number 2014/7
_shelx_space_group_comment
;
The symmetry employed for this shelxl refinement is uniquely defined
by the following loop, which should always be used as a source of
symmetry information in preference to the above space-group names.
They are only intended as comments.
;

loop_
_space_group_symop_operation_xyz
'x, y, z'
'-x+1/2, y+1/2, -z+1/2'
'-x, -y, -z'
'x-1/2, -y-1/2, z-1/2'

loop_
_atom_site_label
_atom_site_type_symbol
_atom_site_fract_x
_atom_site_fract_y
_atom_site_fract_z
_atom_site_U_iso_or_equiv
_atom_site_adp_type
_atom_site_occupancy
_atom_site_site_symmetry_order
_atom_site_calc_flag
_atom_site_refinement_flags_posn
_atom_site_refinement_flags_adp
_atom_site_refinement_flags_occupancy
U1 U 0.0000 0.0000 0.5000 0.02034(10) Uani 1 2 d S . P
O1 O -0.0689(5) 0.0381(4) 0.6045(3) 0.0277(9) Uani 1 1 d . . .
O1M O -0.0452(5) -0.2679(4) 0.5256(3) 0.0258(8) Uani 1 1 d . . .
H1M H -0.0863 -0.3214 0.4771 0.039 Uiso 1 1 calc R U .
C1M C -0.0181(6) -0.3548(6) 0.6035(4) 0.0280(12) Uani 1 1 d . . .
H1MA H -0.0030 -0.4606 0.5875 0.042 Uiso 1 1 calc R U .
H1MB H -0.0986 -0.3478 0.6419 0.042 Uiso 1 1 calc R U .
H1MC H 0.0657 -0.3158 0.6346 0.042 Uiso 1 1 calc R U .
O2 O 0.2020(4) -0.0959(4) 0.5692(3) 0.0235(9) Uani 1 1 d . . .
N1 N 0.2307(5) 0.0515(5) 0.5662(3) 0.0224(10) Uani 1 1 d . . .
N2 N 0.2865(5) 0.3543(5) 0.5490(3) 0.0222(9) Uani 1 1 d . . .
C1 C 0.3423(6) 0.1033(6) 0.6059(4) 0.0207(11) Uani 1 1 d . . .
C11 C 0.4380(5) 0.0035(7) 0.6579(3) 0.0232(10) Uani 1 1 d . . .
C21 C 0.5786(6) -0.0122(6) 0.6394(3) 0.0239(10) Uani 1 1 d . . .
H21 H 0.6163 0.0411 0.5913 0.029 Uiso 1 1 calc R U .
C31 C 0.6650(6) -0.1057(6) 0.6910(4) 0.0275(12) Uani 1 1 d . . .
H31 H 0.7616 -0.1148 0.6786 0.033 Uiso 1 1 calc R U .
C41 C 0.6101(6) -0.1851(6) 0.7603(4) 0.0236(11) Uani 1 1 d . . .
H41 H 0.6693 -0.2481 0.7957 0.028 Uiso 1 1 calc R U .
C51 C 0.4688(6) -0.1732(6) 0.7782(4) 0.0251(12) Uani 1 1 d . . .
H51 H 0.4311 -0.2299 0.8250 0.030 Uiso 1 1 calc R U .
C61 C 0.3832(6) -0.0791(6) 0.7282(4) 0.0229(11) Uani 1 1 d . . .
H61 H 0.2869 -0.0700 0.7412 0.028 Uiso 1 1 calc R U .
C22 C 0.3702(6) 0.2691(6) 0.6024(4) 0.0220(11) Uani 1 1 d . . .
C32 C 0.4776(7) 0.3334(7) 0.6539(4) 0.0277(12) Uani 1 1 d . . .
H32 H 0.5364 0.2718 0.6904 0.033 Uiso 1 1 calc R U .
C42 C 0.4979(6) 0.4891(7) 0.6513(4) 0.0321(12) Uani 1 1 d . . .
H42 H 0.5700 0.5348 0.6866 0.039 Uiso 1 1 calc R U .
C52 C 0.4120(7) 0.5765(6) 0.5970(4) 0.0281(13) Uani 1 1 d . . .
H52 H 0.4235 0.6829 0.5941 0.034 Uiso 1 1 calc R U .
C62 C 0.3095(6) 0.5045(7) 0.5472(4) 0.0277(10) Uani 1 1 d . . .
H62 H 0.2513 0.5641 0.5092 0.033 Uiso 1 1 calc R U .

loop_
_atom_site_aniso_label
_atom_site_aniso_U_11
_atom_site_aniso_U_22
_atom_site_aniso_U_33
_atom_site_aniso_U_23
_atom_site_aniso_U_13
_atom_site_aniso_U_12
U1 0.01975(14) 0.01756(13) 0.02362(14) 0.00007(15) -0.00084(9) -0.00243(16)
O1 0.031(2) 0.0171(19) 0.035(2) 0.0007(14) -0.0043(18) -0.0060(14)
O1M 0.031(2) 0.0207(19) 0.026(2) 0.0035(16) -0.0075(16) -0.0032(17)
C1M 0.025(3) 0.030(3) 0.029(3) 0.007(2) -0.001(2) -0.001(2)
O2 0.024(2) 0.0114(17) 0.035(2) 0.0040(15) -0.0090(18) -0.0040(16)
N1 0.022(3) 0.0141(19) 0.031(3) 0.0015(18) 0.002(2) 0.0037(18)
N2 0.024(2) 0.022(2) 0.021(2) 0.0011(18) -0.0014(18) -0.0019(19)
C1 0.018(3) 0.021(2) 0.023(3) 0.001(2) 0.000(2) 0.000(2)
C11 0.024(2) 0.019(2) 0.027(2) -0.005(3) -0.0018(19) -0.006(3)
C21 0.024(2) 0.020(2) 0.028(2) 0.001(3) 0.0052(19) -0.001(3)
C31 0.020(3) 0.026(3) 0.037(3) 0.001(2) 0.002(2) -0.001(2)
C41 0.023(3) 0.020(2) 0.027(3) 0.001(2) -0.006(2) 0.003(2)
C51 0.028(3) 0.023(3) 0.024(3) 0.001(2) -0.002(2) -0.005(2)
C61 0.019(3) 0.020(3) 0.030(3) 0.001(2) 0.004(2) -0.001(2)
C22 0.022(3) 0.019(3) 0.025(3) -0.001(2) 0.006(2) -0.001(2)
C32 0.027(3) 0.026(3) 0.030(3) 0.000(2) 0.000(2) 0.001(2)
C42 0.030(3) 0.025(3) 0.041(3) -0.003(3) -0.004(2) -0.006(3)
C52 0.030(3) 0.016(3) 0.038(3) -0.003(2) -0.001(3) -0.004(2)
C62 0.026(2) 0.022(2) 0.036(3) 0.007(3) 0.001(2) 0.003(3)

loop_
_atom_type_symbol
_atom_type_description
_atom_type_scat_dispersion_real
_atom_type_scat_dispersion_imag
_atom_type_scat_source
C C 0.0033 0.0016 'International Tables Vol C Tables 4.2.6.8 and 6.1.1.4'
H H 0.0000 0.0000 'International Tables Vol C Tables 4.2.6.8 and 6.1.1.4'
N N 0.0061 0.0033 'International Tables Vol C Tables 4.2.6.8 and 6.1.1.4'
U U -9.6767 9.6646 'International Tables Vol C Tables 4.2.6.8 and 6.1.1.4'
O O 0.0106 0.0060 'International Tables Vol C Tables 4.2.6.8 and 6.1.1.4'

loop_
_geom_angle_atom_site_label_1
_geom_angle_atom_site_label_2
_geom_angle_atom_site_label_3
_geom_angle
_geom_angle_site_symmetry_1
_geom_angle_site_symmetry_3
O1 U1 O1 180.0 3_556 .
O1 U1 O2 89.42(17) 3_556 3_556
O1 U1 O2 90.58(17) . 3_556
O1 U1 O2 90.58(17) 3_556 .
O1 U1 O2 89.42(17) . .
O2 U1 O2 180.0 3_556 .
O1 U1 N1 87.11(18) 3_556 3_556
O1 U1 N1 92.89(18) . 3_556
O2 U1 N1 32.45(16) 3_556 3_556
O2 U1 N1 147.55(16) . 3_556
O1 U1 N1 92.89(18) 3_556 .
O1 U1 N1 87.11(18) . .
O2 U1 N1 147.55(16) 3_556 .
O2 U1 N1 32.45(16) . .
N1 U1 N1 180.0 3_556 .
O1 U1 O1M 88.31(15) 3_556 3_556
O1 U1 O1M 91.69(15) . 3_556
O2 U1 O1M 73.85(13) 3_556 3_556
O2 U1 O1M 106.15(13) . 3_556
N1 U1 O1M 106.12(15) 3_556 3_556
N1 U1 O1M 73.88(15) . 3_556
O1 U1 O1M 91.69(15) 3_556 .
O1 U1 O1M 88.31(15) . .
O2 U1 O1M 106.15(13) 3_556 .
O2 U1 O1M 73.85(13) . .
N1 U1 O1M 73.88(15) 3_556 .
N1 U1 O1M 106.12(15) . .
O1M U1 O1M 180.0 3_556 .
C1M O1M U1 128.8(3) . .
C1M O1M H1M 115.6 . .
U1 O1M H1M 115.6 . .
O1M C1M H1MA 109.5 . .
O1M C1M H1MB 109.5 . .
H1MA C1M H1MB 109.5 . .
O1M C1M H1MC 109.5 . .
H1MA C1M H1MC 109.5 . .
H1MB C1M H1MC 109.5 . .
N1 O2 U1 78.2(3) . .
C1 N1 O2 119.9(5) . .
C1 N1 U1 168.8(4) . .
O2 N1 U1 69.4(3) . .
C62 N2 C22 118.0(5) . .
N1 C1 C11 121.5(5) . .
N1 C1 C22 118.5(5) . .
C11 C1 C22 119.9(5) . .
C21 C11 C61 119.0(5) . .
C21 C11 C1 122.4(5) . .
C61 C11 C1 118.5(5) . .
C11 C21 C31 120.4(5) . .
C11 C21 H21 119.8 . .
C31 C21 H21 119.8 . .
C41 C31 C21 120.0(5) . .
C41 C31 H31 120.0 . .
C21 C31 H31 120.0 . .
C31 C41 C51 120.3(5) . .
C31 C41 H41 119.9 . .
C51 C41 H41 119.9 . .
C61 C51 C41 120.0(5) . .
C61 C51 H51 120.0 . .
C41 C51 H51 120.0 . .
C51 C61 C11 120.3(5) . .
C51 C61 H61 119.8 . .
C11 C61 H61 119.8 . .
N2 C22 C32 121.4(5) . .
N2 C22 C1 117.9(5) . .
C32 C22 C1 120.7(5) . .
C22 C32 C42 119.3(6) . .
C22 C32 H32 120.3 . .
C42 C32 H32 120.3 . .
C52 C42 C32 119.4(6) . .
C52 C42 H42 120.3 . .
C32 C42 H42 120.3 . .
C62 C52 C42 117.9(5) . .
C62 C52 H52 121.1 . .
C42 C52 H52 121.1 . .
N2 C62 C52 124.0(5) . .
N2 C62 H62 118.0 . .
C52 C62 H62 118.0 . .

loop_
_geom_bond_atom_site_label_1
_geom_bond_atom_site_label_2
_geom_bond_distance
_geom_bond_site_symmetry_2
U1 O1 1.769(4) 3_556
U1 O1 1.769(4) .
U1 O2 2.329(4) 3_556
U1 O2 2.329(4) .
U1 N1 2.436(5) 3_556
U1 N1 2.436(5) .
U1 O1M 2.445(4) 3_556
U1 O1M 2.445(4) .
O1M C1M 1.430(6) .
O1M H1M 0.9500 .
C1M H1MA 0.9800 .
C1M H1MB 0.9800 .
C1M H1MC 0.9800 .
O2 N1 1.335(6) .
N1 C1 1.293(7) .
N2 C62 1.349(8) .
N2 C22 1.352(7) .
C1 C11 1.482(8) .
C1 C22 1.494(7) .
C11 C21 1.387(7) .
C11 C61 1.407(7) .
C21 C31 1.393(8) .
C21 H21 0.9500 .
C31 C41 1.382(8) .
C31 H31 0.9500 .
C41 C51 1.388(8) .
C41 H41 0.9500 .
C51 C61 1.380(8) .
C51 H51 0.9500 .
C61 H61 0.9500 .
C22 C32 1.392(8) .
C32 C42 1.394(9) .
C32 H32 0.9500 .
C42 C52 1.383(9) .
C42 H42 0.9500 .
C52 C62 1.376(8) .
C52 H52 0.9500 .
C62 H62 0.9500 .

loop_
_geom_hbond_atom_site_label_D
_geom_hbond_atom_site_label_H
_geom_hbond_atom_site_label_A
_geom_hbond_distance_DH
_geom_hbond_distance_HA
_geom_hbond_distance_DA
_geom_hbond_angle_DHA
_geom_hbond_site_symmetry_A
O1M H1M N2 0.95 1.96 2.649(6) 127.4 3_556
